data_4064677
loop_
_publ_author_name
'Bandrowsky, Teresa L.'
'Carroll, James B.'
'Braddock-Wilking, Janet'

_publ_section_title
;
 Synthesis, Characterization, and Crystal Structures of
 1,1-Disubstituted-2,3,4,5-tetraphenylgermoles That Exhibit
 Aggregation-Induced Emission
;
_journal_issue 13
_journal_name_full Organometallics
_journal_page_first 3559
_journal_paper_doi 10.1021/om200259n
_journal_volume 30
_journal_year 2011
_chemical_formula_moiety 'C42 H28 Ge1 N2'
_chemical_formula_sum 'C42 H28 Ge N2'
_chemical_formula_weight 633.29
_space_group_IT_number 14
_symmetry_cell_setting monoclinic
_symmetry_space_group_name_Hall '-P 2yn'
_symmetry_space_group_name_H-M 'P 1 21/n 1'
_atom_sites_solution_hydrogens geom
_atom_sites_solution_primary direct
_cell_angle_alpha 90
_cell_angle_beta 102.975(3)
_cell_angle_gamma 90
_cell_formula_units_Z 4
_cell_length_a 9.6922(6)
_cell_length_b 18.3316(13)
_cell_length_c 18.3392(13)
_cell_measurement_reflns_used 0
_cell_measurement_temperature 293
_cell_measurement_theta_max 0
_cell_measurement_theta_min 0
_cell_volume 3175.2(4)
_computing_cell_refinement 'Apex2 (Bruker AXS, 2006)'
_computing_data_collection 'Apex2 (Bruker AXS, 2006)'
_computing_data_reduction 'Apex2 (Bruker AXS, 2006)'
_computing_molecular_graphics 'CAMERON (Watkin et al., 1996)'
_computing_publication_material 'CRYSTALS (Betteridge et al., 2003)'
_computing_structure_refinement 'CRYSTALS (Betteridge et al., 2003)'
_computing_structure_solution 'SHELXS 86 (Sheldrick, 1986)'
_diffrn_ambient_temperature 293
_diffrn_measured_fraction_theta_full 1.000
_diffrn_measured_fraction_theta_max 0.986
_diffrn_measurement_device 'Bruker Kappa Apex2'
_diffrn_measurement_device_type Area
_diffrn_measurement_method \w/2\q
_diffrn_radiation_monochromator graphite
_diffrn_radiation_type 'Mo K\a'
_diffrn_radiation_wavelength 0.71073
_diffrn_reflns_av_R_equivalents 0.059
_diffrn_reflns_limit_h_max 16
_diffrn_reflns_limit_h_min -15
_diffrn_reflns_limit_k_max 30
_diffrn_reflns_limit_k_min -30
_diffrn_reflns_limit_l_max 30
_diffrn_reflns_limit_l_min -30
_diffrn_reflns_number 214206
_diffrn_reflns_theta_full 36.011
_diffrn_reflns_theta_max 36.746
_diffrn_reflns_theta_min 1.591
_diffrn_standards_number 0
_exptl_absorpt_coefficient_mu 0.998
_exptl_absorpt_correction_T_max 0.7471
_exptl_absorpt_correction_T_min 0.6782
_exptl_absorpt_correction_type numerical
_exptl_crystal_colour yellow
_exptl_crystal_density_diffrn 1.325
_exptl_crystal_density_method 'not measured'
_exptl_crystal_description rectangular
_exptl_crystal_F_000 1304
_exptl_crystal_size_max 0.251
_exptl_crystal_size_mid 0.201
_exptl_crystal_size_min 0.198
_refine_diff_density_max 0.94
_refine_diff_density_min -0.73
_refine_ls_extinction_method None
_refine_ls_goodness_of_fit_ref 0.8900
_refine_ls_hydrogen_treatment constr
_refine_ls_matrix_type full
_refine_ls_number_parameters 406
_refine_ls_number_reflns 15616
_refine_ls_number_restraints 534
_refine_ls_R_factor_all 0.0482
_refine_ls_R_factor_gt 0.0307
_refine_ls_shift/su_max 0.0023527
_refine_ls_structure_factor_coef Fsqd
_refine_ls_weighting_details
;
 Method= Modified Sheldrick 
 w=1/[\s^2^(F^2^) + ( 0.05P)^2^ + 0.00P] 
 ,where P=(max(Fo^2^,0) + 2Fc^2^)/3 
;
_refine_ls_weighting_scheme calc
_refine_ls_wR_factor_all 0.0784
_refine_ls_wR_factor_gt 0.0767
_refine_ls_wR_factor_ref 0.0784
_reflns_limit_h_max 15
_reflns_limit_h_min -16
_reflns_limit_k_max 30
_reflns_limit_k_min 0
_reflns_limit_l_max 30
_reflns_limit_l_min 0
_reflns_number_gt 11097
_reflns_number_total 15640
_reflns_threshold_expression I>2.0\s(I)
_oxford_diffrn_Wilson_B_factor 1.20
_oxford_diffrn_Wilson_scale 21.79
_oxford_refine_ls_r_factor_ref 0.0482
_oxford_refine_ls_scale 0.22246(6)
_oxford_reflns_number_all 15616
_oxford_reflns_threshold_expression_ref I>-3.0\s(I)
_cod_data_source_file om200259n_si_012.cif
_cod_data_source_block 1
_cod_original_formula_sum 'C42 H28 Ge1 N2'
_cod_database_code 4064677

loop_
_symmetry_equiv_pos_as_xyz
x,y,z
-x,-y,-z
-x+1/2,y+1/2,-z+1/2
x+1/2,-y+1/2,z+1/2

loop_
_atom_site_label
_atom_site_type_symbol
_atom_site_fract_x
_atom_site_fract_y
_atom_site_fract_z
_atom_site_U_iso_or_equiv
_atom_site_occupancy
_atom_site_adp_type
_atom_site_refinement_flags_posn
Ge1 Ge 0.048670(10) 0.743086(5) 0.386729(5) 0.0149 1.0000 Uani .
C2 C -0.04020(10) 0.78868(5) 0.29514(5) 0.0197 1.0000 Uani .
C3 C 0.29170(9) 0.84706(5) 0.43519(5) 0.0190 1.0000 Uani .
C4 C -0.17024(9) 0.84799(5) 0.16690(5) 0.0185 1.0000 Uani .
C5 C 0.15872(9) 0.59835(5) 0.33657(5) 0.0180 1.0000 Uani .
N6 N -0.28904(9) 0.88576(5) 0.16670(5) 0.0234 1.0000 Uani .
C7 C -0.10059(10) 0.81560(5) 0.23726(5) 0.0200 1.0000 Uani .
C8 C -0.11401(10) 0.83930(5) 0.10409(5) 0.0212 1.0000 Uani .
C9 C -0.18505(10) 0.87073(6) 0.03750(5) 0.0238 1.0000 Uani .
N10 N 0.11285(9) 0.47246(5) 0.32239(5) 0.0236 1.0000 Uani .
C11 C -0.02765(9) 0.77946(5) 0.51182(5) 0.0152 1.0000 Uani .
C12 C -0.35416(11) 0.91595(6) 0.10199(6) 0.0258 1.0000 Uani .
C13 C -0.39975(11) 0.56989(6) 0.42182(6) 0.0296 1.0000 Uani .
C14 C 0.31199(12) 0.92227(6) 0.44157(6) 0.0267 1.0000 Uani .
C15 C -0.24183(11) 0.81568(6) 0.55456(7) 0.0306 1.0000 Uani .
C16 C -0.33504(11) 0.59149(6) 0.49390(6) 0.0278 1.0000 Uani .
C17 C -0.18865(9) 0.67757(5) 0.44534(5) 0.0178 1.0000 Uani .
C18 C 0.19538(9) 0.52840(5) 0.31083(5) 0.0166 1.0000 Uani .
C19 C 0.15493(9) 0.87612(5) 0.57153(5) 0.0166 1.0000 Uani .
C20 C -0.35686(12) 0.60077(6) 0.36183(6) 0.0313 1.0000 Uani .
C21 C 0.16797(9) 0.81065(5) 0.45327(5) 0.0165 1.0000 Uani .
C22 C 0.30835(10) 0.52013(5) 0.27649(6) 0.0222 1.0000 Uani .
C23 C 0.32673(13) 0.91327(7) 0.68185(6) 0.0340 1.0000 Uani .
C24 C -0.03835(13) 0.77863(6) 0.64779(5) 0.0268 1.0000 Uani .
C25 C 0.12148(13) 0.98634(6) 0.63727(7) 0.0331 1.0000 Uani .
C26 C -0.30700(10) 0.90962(6) 0.03649(5) 0.0238 1.0000 Uani .
C27 C 0.34164(11) 0.45123(6) 0.25604(6) 0.0259 1.0000 Uani .
C28 C 0.12578(9) 0.65534(5) 0.35828(5) 0.0180 1.0000 Uani .
C29 C 0.28220(10) 0.86461(6) 0.62313(6) 0.0240 1.0000 Uani .
C30 C 0.10363(9) 0.82306(5) 0.51029(5) 0.0151 1.0000 Uani .
C31 C -0.07416(9) 0.73169(5) 0.45526(5) 0.0164 1.0000 Uani .
C32 C 0.24672(14) 0.97423(7) 0.68870(6) 0.0375 1.0000 Uani .
C33 C 0.50180(11) 0.83825(7) 0.38491(6) 0.0337 1.0000 Uani .
C34 C -0.11832(17) 0.78780(6) 0.70183(7) 0.0433 1.0000 Uani .
C35 C -0.25274(10) 0.65385(6) 0.37339(6) 0.0254 1.0000 Uani .
C36 C 0.51985(12) 0.91301(8) 0.39136(6) 0.0381 1.0000 Uani .
C37 C 0.07437(11) 0.93733(5) 0.57954(6) 0.0237 1.0000 Uani .
C38 C 0.25969(11) 0.39346(5) 0.26852(5) 0.0239 1.0000 Uani .
C39 C 0.38738(10) 0.80571(6) 0.40617(5) 0.0245 1.0000 Uani .
C40 C 0.42533(13) 0.95463(7) 0.41908(6) 0.0358 1.0000 Uani .
C41 C 0.14531(12) 0.40716(5) 0.30042(6) 0.0261 1.0000 Uani .
C42 C -0.10190(10) 0.79172(5) 0.57312(5) 0.0184 1.0000 Uani .
C43 C -0.31848(14) 0.82430(7) 0.60896(9) 0.0453 1.0000 Uani .
C44 C -0.25753(17) 0.80961(7) 0.68168(9) 0.0515 1.0000 Uani .
C45 C -0.23073(10) 0.64482(6) 0.50560(6) 0.0231 1.0000 Uani .
H81 H -0.0289 0.8127 0.1068 0.0247 1.0000 Uiso R
H91 H -0.1503 0.8653 -0.0067 0.0275 1.0000 Uiso R
H121 H -0.4375 0.9435 0.1010 0.0294 1.0000 Uiso R
H131 H -0.4724 0.5341 0.4140 0.0340 1.0000 Uiso R
H141 H 0.2479 0.9515 0.4612 0.0308 1.0000 Uiso R
H151 H -0.2847 0.8257 0.5037 0.0343 1.0000 Uiso R
H161 H -0.3624 0.5699 0.5356 0.0311 1.0000 Uiso R
H201 H -0.3991 0.5854 0.3124 0.0351 1.0000 Uiso R
H221 H 0.3614 0.5613 0.2673 0.0256 1.0000 Uiso R
H231 H 0.4126 0.9046 0.7176 0.0373 1.0000 Uiso R
H241 H 0.0578 0.7636 0.6618 0.0293 1.0000 Uiso R
H251 H 0.0669 1.0285 0.6415 0.0360 1.0000 Uiso R
H261 H -0.3577 0.9316 -0.0085 0.0281 1.0000 Uiso R
H271 H 0.4197 0.4438 0.2335 0.0298 1.0000 Uiso R
H291 H 0.3388 0.8234 0.6180 0.0277 1.0000 Uiso R
H321 H 0.2779 1.0077 0.7286 0.0380 1.0000 Uiso R
H331 H 0.5669 0.8093 0.3658 0.0377 1.0000 Uiso R
H341 H -0.0762 0.7792 0.7531 0.0423 1.0000 Uiso R
H351 H -0.2244 0.6748 0.3317 0.0290 1.0000 Uiso R
H361 H 0.5979 0.9355 0.3769 0.0415 1.0000 Uiso R
H371 H -0.0132 0.9454 0.5450 0.0276 1.0000 Uiso R
H381 H 0.2810 0.3452 0.2558 0.0284 1.0000 Uiso R
H391 H 0.3742 0.7545 0.4011 0.0277 1.0000 Uiso R
H401 H 0.4375 1.0060 0.4228 0.0397 1.0000 Uiso R
H411 H 0.0864 0.3673 0.3068 0.0296 1.0000 Uiso R
H431 H -0.4137 0.8409 0.5955 0.0468 1.0000 Uiso R
H441 H -0.3117 0.8142 0.7186 0.0477 1.0000 Uiso R
H451 H -0.1872 0.6592 0.5552 0.0269 1.0000 Uiso R

loop_
_atom_site_aniso_label
_atom_site_aniso_U_11
_atom_site_aniso_U_22
_atom_site_aniso_U_33
_atom_site_aniso_U_23
_atom_site_aniso_U_13
_atom_site_aniso_U_12
Ge1 0.01742(4) 0.01651(5) 0.01153(4) -0.00228(3) 0.00493(3) -0.00380(3)
C2 0.0232(4) 0.0198(4) 0.0171(4) -0.0020(3) 0.0067(3) -0.0037(3)
C3 0.0209(4) 0.0223(4) 0.0138(4) -0.0012(3) 0.0041(3) -0.0074(3)
C4 0.0208(4) 0.0189(4) 0.0157(4) -0.0014(3) 0.0040(3) -0.0027(3)
C5 0.0180(4) 0.0218(4) 0.0137(4) 0.0009(3) 0.0024(3) -0.0041(3)
N6 0.0242(4) 0.0283(4) 0.0189(4) -0.0005(3) 0.0074(3) 0.0036(3)
C7 0.0223(4) 0.0201(4) 0.0187(4) -0.0022(3) 0.0068(3) -0.0041(3)
C8 0.0209(4) 0.0255(5) 0.0178(4) -0.0014(3) 0.0057(3) 0.0030(3)
C9 0.0258(5) 0.0305(5) 0.0160(4) -0.0020(4) 0.0065(3) 0.0023(4)
N10 0.0296(4) 0.0199(4) 0.0241(4) -0.0007(3) 0.0124(3) -0.0056(3)
C11 0.0158(4) 0.0174(4) 0.0127(3) 0.0002(3) 0.0037(3) -0.0004(3)
C12 0.0244(5) 0.0311(5) 0.0225(5) -0.0003(4) 0.0065(4) 0.0075(4)
C13 0.0241(5) 0.0299(5) 0.0354(6) -0.0046(4) 0.0081(4) -0.0129(4)
C14 0.0350(5) 0.0250(5) 0.0206(4) -0.0022(4) 0.0071(4) -0.0127(4)
C15 0.0253(5) 0.0298(5) 0.0406(6) -0.0065(5) 0.0156(4) -0.0007(4)
C16 0.0271(5) 0.0287(5) 0.0289(5) 0.0023(4) 0.0092(4) -0.0098(4)
C17 0.0168(4) 0.0194(4) 0.0180(4) -0.0024(3) 0.0060(3) -0.0029(3)
C18 0.0186(4) 0.0170(4) 0.0133(4) -0.0001(3) 0.0017(3) -0.0017(3)
C19 0.0212(4) 0.0166(4) 0.0131(4) -0.0013(3) 0.0059(3) -0.0034(3)
C20 0.0283(5) 0.0399(6) 0.0257(5) -0.0104(4) 0.0063(4) -0.0157(4)
C21 0.0181(4) 0.0166(4) 0.0150(4) -0.0020(3) 0.0044(3) -0.0028(3)
C22 0.0176(4) 0.0206(4) 0.0293(5) 0.0014(4) 0.0075(4) -0.0020(3)
C23 0.0387(6) 0.0419(6) 0.0180(5) -0.0031(4) -0.0008(4) -0.0201(5)
C24 0.0450(6) 0.0204(4) 0.0165(4) -0.0025(3) 0.0101(4) -0.0102(4)
C25 0.0479(7) 0.0226(5) 0.0371(6) -0.0125(4) 0.0273(5) -0.0109(4)
C26 0.0255(5) 0.0280(5) 0.0170(4) -0.0004(4) 0.0031(4) 0.0034(4)
C27 0.0231(4) 0.0261(5) 0.0307(5) 0.0014(4) 0.0108(4) 0.0049(4)
C28 0.0196(4) 0.0223(4) 0.0123(4) -0.0001(3) 0.0040(3) -0.0050(3)
C29 0.0239(4) 0.0259(5) 0.0201(4) 0.0009(4) 0.0006(4) -0.0056(4)
C30 0.0171(4) 0.0149(4) 0.0127(3) -0.0004(3) 0.0021(3) -0.0008(3)
C31 0.0167(4) 0.0191(4) 0.0142(4) -0.0011(3) 0.0051(3) -0.0027(3)
C32 0.0563(7) 0.0393(6) 0.0225(5) -0.0161(5) 0.0210(5) -0.0287(6)
C33 0.0229(5) 0.0546(8) 0.0255(5) -0.0011(5) 0.0094(4) -0.0106(5)
C34 0.0884(11) 0.0265(6) 0.0227(5) -0.0079(4) 0.0289(6) -0.0224(6)
C35 0.0235(4) 0.0341(5) 0.0202(4) -0.0059(4) 0.0079(4) -0.0115(4)
C36 0.0317(6) 0.0577(8) 0.0252(5) 0.0028(5) 0.0069(4) -0.0260(5)
C37 0.0290(5) 0.0192(4) 0.0253(5) -0.0034(4) 0.0109(4) -0.0014(4)
C38 0.0311(5) 0.0186(4) 0.0219(5) -0.0007(3) 0.0062(4) 0.0023(4)
C39 0.0222(4) 0.0320(5) 0.0204(4) -0.0014(4) 0.0073(4) -0.0062(4)
C40 0.0463(7) 0.0360(6) 0.0242(5) -0.0001(4) 0.0060(5) -0.0263(5)
C41 0.0350(5) 0.0194(4) 0.0266(5) -0.0007(4) 0.0128(4) -0.0070(4)
C42 0.0230(4) 0.0176(4) 0.0167(4) -0.0032(3) 0.0090(3) -0.0042(3)
C43 0.0432(7) 0.0345(7) 0.0713(10) -0.0167(6) 0.0407(7) -0.0070(5)
C44 0.0786(10) 0.0324(6) 0.0645(9) -0.0224(6) 0.0603(8) -0.0226(6)
C45 0.0243(4) 0.0257(5) 0.0197(4) -0.0002(4) 0.0057(3) -0.0069(4)

loop_
_atom_type_symbol
_atom_type_scat_dispersion_real
_atom_type_scat_dispersion_imag
_atom_type_scat_Cromer_Mann_a1
_atom_type_scat_Cromer_Mann_b1
_atom_type_scat_Cromer_Mann_a2
_atom_type_scat_Cromer_Mann_b2
_atom_type_scat_Cromer_Mann_a3
_atom_type_scat_Cromer_Mann_b3
_atom_type_scat_Cromer_Mann_a4
_atom_type_scat_Cromer_Mann_b4
_atom_type_scat_Cromer_Mann_c
_atom_type_scat_source
C 0.0033 0.0016 2.3100 20.8439 1.0200 10.2075 1.5886 0.5687 0.8650 51.6512 0.2156 'International Tables Vol C 4.2.6.8 and 6.1.1.4'
H 0.0000 0.0000 0.4930 10.5109 0.3229 26.1257 0.1402 3.1424 0.0408 57.7998 0.0030 'International Tables Vol C 4.2.6.8 and 6.1.1.4'
N 0.0061 0.0033 12.2126 0.0057 3.1322 9.8933 2.0125 28.9975 1.1663 0.5826 -11.5290 'International Tables Vol C 4.2.6.8 and 6.1.1.4'
Ge 0.1547 1.8001 16.0816 2.8509 6.3747 0.2516 3.7068 11.4468 3.6830 54.7625 2.1313 'International Tables Vol C 4.2.6.8 and 6.1.1.4'

loop_
_geom_angle_atom_site_label_1
_geom_angle_atom_site_label_2
_geom_angle_atom_site_label_3
_geom_angle
_geom_angle_publ_flag
C2 Ge1 C21 111.39(4) yes
C2 Ge1 C28 104.97(4) yes
C21 Ge1 C28 120.08(4) yes
C2 Ge1 C31 113.60(4) yes
C21 Ge1 C31 91.57(4) yes
C28 Ge1 C31 115.28(4) yes
Ge1 C2 C7 177.44(8) yes
C14 C3 C21 122.38(9) yes
C14 C3 C39 118.49(9) yes
C21 C3 C39 119.00(8) yes
N6 C4 C7 116.32(8) yes
N6 C4 C8 123.54(9) yes
C7 C4 C8 120.15(8) yes
C18 C5 C28 178.45(9) yes
C4 N6 C12 116.80(8) yes
C4 C7 C2 178.63(10) yes
C4 C8 C9 118.23(9) yes
C4 C8 H81 120.9 no
C9 C8 H81 120.8 no
C8 C9 C26 118.85(9) yes
C8 C9 H91 120.4 no
C26 C9 H91 120.7 no
C18 N10 C41 116.79(8) yes
C30 C11 C31 117.73(7) yes
C30 C11 C42 119.29(7) yes
C31 C11 C42 122.96(8) yes
N6 C12 C26 123.77(9) yes
N6 C12 H121 118.0 no
C26 C12 H121 118.3 no
C16 C13 C20 119.29(9) yes
C16 C13 H131 120.2 no
C20 C13 H131 120.5 no
C3 C14 C40 120.21(11) yes
C3 C14 H141 119.9 no
C40 C14 H141 119.9 no
C42 C15 C43 120.79(12) yes
C42 C15 H151 119.2 no
C43 C15 H151 120.0 no
C13 C16 C45 120.40(10) yes
C13 C16 H161 120.0 no
C45 C16 H161 119.6 no
C31 C17 C35 119.40(8) yes
C31 C17 C45 122.62(8) yes
C35 C17 C45 117.85(8) yes
C5 C18 N10 115.35(8) yes
C5 C18 C22 121.62(8) yes
N10 C18 C22 123.03(9) yes
C29 C19 C30 120.67(8) yes
C29 C19 C37 118.85(9) yes
C30 C19 C37 120.46(8) yes
C13 C20 C35 120.38(10) yes
C13 C20 H201 119.7 no
C35 C20 H201 119.9 no
C3 C21 Ge1 123.40(6) yes
C3 C21 C30 129.64(8) yes
Ge1 C21 C30 106.38(6) yes
C18 C22 C27 118.73(9) yes
C18 C22 H221 120.5 no
C27 C22 H221 120.8 no
C29 C23 C32 120.42(10) yes
C29 C23 H231 119.9 no
C32 C23 H231 119.7 no
C34 C24 C42 118.93(12) yes
C34 C24 H241 120.6 no
C42 C24 H241 120.5 no
C32 C25 C37 120.48(11) yes
C32 C25 H251 119.8 no
C37 C25 H251 119.8 no
C12 C26 C9 118.81(9) yes
C12 C26 H261 120.8 no
C9 C26 H261 120.4 no
C22 C27 C38 118.85(9) yes
C22 C27 H271 120.5 no
C38 C27 H271 120.6 no
Ge1 C28 C5 172.54(8) yes
C19 C29 C23 120.19(10) yes
C19 C29 H291 119.8 no
C23 C29 H291 120.0 no
C11 C30 C19 118.28(7) yes
C11 C30 C21 117.58(7) yes
C19 C30 C21 124.14(8) yes
C17 C31 Ge1 123.55(6) yes
C17 C31 C11 130.05(8) yes
Ge1 C31 C11 106.33(6) yes
C23 C32 C25 119.62(10) yes
C23 C32 H321 120.3 no
C25 C32 H321 120.1 no
C36 C33 C39 119.65(11) yes
C36 C33 H331 120.3 no
C39 C33 H331 120.1 no
C24 C34 C44 120.70(12) yes
C24 C34 H341 119.8 no
C44 C34 H341 119.5 no
C17 C35 C20 121.22(10) yes
C17 C35 H351 119.2 no
C20 C35 H351 119.6 no
C33 C36 C40 119.97(10) yes
C33 C36 H361 120.0 no
C40 C36 H361 120.0 no
C19 C37 C25 120.42(10) yes
C19 C37 H371 119.5 no
C25 C37 H371 120.0 no
C27 C38 C41 118.51(9) yes
C27 C38 H381 120.8 no
C41 C38 H381 120.7 no
C3 C39 C33 121.02(10) yes
C3 C39 H391 119.3 no
C33 C39 H391 119.7 no
C14 C40 C36 120.64(11) yes
C14 C40 H401 119.7 no
C36 C40 H401 119.7 no
C38 C41 N10 124.00(9) yes
C38 C41 H411 118.1 no
N10 C41 H411 117.9 no
C11 C42 C15 118.32(9) yes
C11 C42 C24 122.54(9) yes
C15 C42 C24 119.12(9) yes
C15 C43 C44 120.05(13) yes
C15 C43 H431 119.9 no
C44 C43 H431 120.1 no
C34 C44 C43 120.35(11) yes
C34 C44 H441 120.0 no
C43 C44 H441 119.7 no
C17 C45 C16 120.82(9) yes
C17 C45 H451 119.5 no
C16 C45 H451 119.7 no

loop_
_geom_bond_atom_site_label_1
_geom_bond_atom_site_label_2
_geom_bond_distance
_geom_bond_publ_flag
Ge1 C2 1.9005(10) yes
Ge1 C21 1.9305(8) yes
Ge1 C28 1.8956(10) yes
Ge1 C31 1.9267(9) yes
C2 C7 1.1975(13) yes
C3 C14 1.3939(13) yes
C3 C21 1.4738(12) yes
C3 C39 1.3925(14) yes
C4 N6 1.3429(12) yes
C4 C7 1.4429(13) yes
C4 C8 1.3897(13) yes
C5 C18 1.4382(13) yes
C5 C28 1.1871(13) yes
N6 C12 1.3328(13) yes
C8 C9 1.3857(13) yes
C8 H81 0.950 no
C9 C26 1.3768(13) yes
C9 H91 0.950 no
N10 C18 1.3464(12) yes
N10 C41 1.3233(13) yes
C11 C30 1.5081(12) yes
C11 C31 1.3550(12) yes
C11 C42 1.4818(12) yes
C12 C26 1.3828(14) yes
C12 H121 0.950 no
C13 C16 1.3875(15) yes
C13 C20 1.3817(16) yes
C13 H131 0.950 no
C14 C40 1.3900(14) yes
C14 H141 0.950 no
C15 C42 1.3931(14) yes
C15 C43 1.3802(16) yes
C15 H151 0.950 no
C16 C45 1.3879(13) yes
C16 H161 0.950 no
C17 C31 1.4691(12) yes
C17 C35 1.3957(13) yes
C17 C45 1.3967(13) yes
C18 C22 1.3886(13) yes
C19 C29 1.3919(13) yes
C19 C30 1.4847(12) yes
C19 C37 1.3935(13) yes
C20 C35 1.3835(14) yes
C20 H201 0.950 no
C21 C30 1.3516(12) yes
C22 C27 1.3764(14) yes
C22 H221 0.950 no
C23 C29 1.3903(15) yes
C23 C32 1.3820(18) yes
C23 H231 0.950 no
C24 C34 1.3986(16) yes
C24 C42 1.3905(14) yes
C24 H241 0.950 no
C25 C32 1.3777(18) yes
C25 C37 1.3854(14) yes
C25 H251 0.950 no
C26 H261 0.950 no
C27 C38 1.3734(14) yes
C27 H271 0.950 no
C29 H291 0.950 no
C32 H321 0.950 no
C33 C36 1.3834(18) yes
C33 C39 1.3899(14) yes
C33 H331 0.950 no
C34 C44 1.376(2) yes
C34 H341 0.950 no
C35 H351 0.950 no
C36 C40 1.3744(19) yes
C36 H361 0.950 no
C37 H371 0.950 no
C38 C41 1.3875(14) yes
C38 H381 0.950 no
C39 H391 0.950 no
C40 H401 0.950 no
C41 H411 0.950 no
C43 C44 1.359(2) yes
C43 H431 0.950 no
C44 H441 0.950 no
C45 H451 0.950 no

loop_
_geom_hbond_atom_site_label_D
_geom_hbond_atom_site_label_H
_geom_hbond_atom_site_label_A
_geom_hbond_site_symmetry_A
_geom_hbond_angle_DHA
_geom_hbond_distance_DH
_geom_hbond_distance_HA
_geom_hbond_distance_DA
_geom_hbond_publ_flag
C12 H121 N10 3_455 142 0.95 2.49 3.2930(15) yes
